data_7211883
loop_
_publ_author_name
'Br\"udgam, Irene'
'Lentz, Dieter'
'Vorbr\"uggen, Helmut'

_publ_section_title
;
 Synthesis, crystal and molecular structure of alkali metal nonaflates
;
_journal_issue 3
_journal_name_full CrystEngComm
_journal_page_first 795
_journal_paper_doi 10.1039/b916157k
_journal_volume 12
_journal_year 2010
_chemical_formula_sum 'C4 H2 F9 Na O4 S'
_chemical_formula_weight 340.11
_chemical_name_common 'Sodium Nonafluorobutylsulfonate hydrate'
_chemical_name_systematic 'Sodium Nonafluorobutylsulfonate hydrate'
_space_group_IT_number 13
_symmetry_cell_setting monoclinic
_symmetry_space_group_name_Hall '-P 2yc'
_symmetry_space_group_name_H-M 'P 1 2/c 1'
_atom_sites_solution_hydrogens difmap
_atom_sites_solution_primary direct
_atom_sites_solution_secondary difmap
_audit_creation_method SHELXL-97
_cell_angle_alpha 90.000(5)
_cell_angle_beta 100.122(5)
_cell_angle_gamma 90.000(5)
_cell_formula_units_Z 4
_cell_length_a 17.165(5)
_cell_length_b 5.634(5)
_cell_length_c 11.085(5)
_cell_measurement_temperature 173
_cell_measurement_theta_max 25.14
_cell_measurement_theta_min 1.2
_cell_volume 1055.3(11)
_computing_cell_refinement 'BRUKER SMART'
_computing_data_collection 'BRUKER SMART'
_computing_data_reduction 'BRUKER SAINT'
_computing_structure_refinement 'SHELXL-97 (Sheldrick, 1997)'
_computing_structure_solution 'SHELXS-97 (Sheldrick, 1990)'
_diffrn_ambient_temperature 173(2)
_diffrn_measured_fraction_theta_full 0.990
_diffrn_measured_fraction_theta_max 0.990
_diffrn_measurement_device_type 'CCD area detector'
_diffrn_measurement_method 'phi and omega scans with .3 deg in omega'
_diffrn_radiation_monochromator graphite
_diffrn_radiation_source 'sealed tube'
_diffrn_radiation_type MoK\a
_diffrn_radiation_wavelength 0.71073
_diffrn_reflns_av_R_equivalents 0.1737
_diffrn_reflns_av_sigmaI/netI 0.1497
_diffrn_reflns_limit_h_max 18
_diffrn_reflns_limit_h_min -20
_diffrn_reflns_limit_k_max 6
_diffrn_reflns_limit_k_min -6
_diffrn_reflns_limit_l_max 13
_diffrn_reflns_limit_l_min -13
_diffrn_reflns_number 8136
_diffrn_reflns_theta_full 25.14
_diffrn_reflns_theta_max 25.14
_diffrn_reflns_theta_min 2.41
_exptl_absorpt_coefficient_mu 0.488
_exptl_absorpt_correction_type none
_exptl_crystal_colour colorless
_exptl_crystal_density_diffrn 2.141
_exptl_crystal_density_method 'not measured'
_exptl_crystal_description platelett
_exptl_crystal_F_000 664
_exptl_crystal_size_max .3
_exptl_crystal_size_mid .25
_exptl_crystal_size_min .02
_refine_diff_density_max 1.109
_refine_diff_density_min -0.503
_refine_diff_density_rms 0.139
_refine_ls_extinction_method none
_refine_ls_goodness_of_fit_ref 0.976
_refine_ls_hydrogen_treatment mixed
_refine_ls_matrix_type full
_refine_ls_number_parameters 180
_refine_ls_number_reflns 1874
_refine_ls_number_restraints 2
_refine_ls_restrained_S_all 0.975
_refine_ls_R_factor_all 0.1689
_refine_ls_R_factor_gt 0.0846
_refine_ls_shift/su_max 0.002
_refine_ls_shift/su_mean 0.000
_refine_ls_structure_factor_coef Fsqd
_refine_ls_weighting_details 'calc w=1/[\s^2^(Fo^2^)+(0.1417P)^2^+0.0000P] where P=(Fo^2^+2Fc^2^)/3'
_refine_ls_weighting_scheme calc
_refine_ls_wR_factor_gt 0.2173
_refine_ls_wR_factor_ref 0.2639
_reflns_number_gt 862
_reflns_number_total 1874
_reflns_threshold_expression >2sigma(I)
_cod_data_source_file b916157k.txt
_cod_data_source_block orgvor5
_cod_original_sg_symbol_H-M P2/c
_cod_database_code 7211883

loop_
_symmetry_equiv_pos_as_xyz
'x, y, z'
'-x, y, -z+1/2'
'-x, -y, -z'
'x, -y, z-1/2'

loop_
_atom_site_label
_atom_site_type_symbol
_atom_site_fract_x
_atom_site_fract_y
_atom_site_fract_z
_atom_site_U_iso_or_equiv
_atom_site_adp_type
_atom_site_occupancy
_atom_site_symmetry_multiplicity
_atom_site_calc_flag
_atom_site_refinement_flags
Na1 Na 0.41701(8) 0.6567(2) 1.02596(11) 0.0266(4) Uani 1 1 d .
S1 S 0.37404(6) 0.82828(14) 0.71333(7) 0.0225(2) Uani 1 1 d .
O1 O 0.39214(15) 0.8738(3) 0.84308(19) 0.0247(7) Uani 1 1 d .
O2 O 0.39484(16) 1.0147(4) 0.6371(2) 0.0350(7) Uani 1 1 d .
O3 O 0.39742(16) 0.5931(4) 0.6806(2) 0.0297(7) Uani 1 1 d .
O1W O 0.44507(15) 0.3410(3) 0.90306(19) 0.0274(7) Uani 1 1 d D
F1 F 0.24374(15) 0.6480(5) 0.7515(2) 0.0619(8) Uani 1 1 d .
F2 F 0.24054(14) 1.0289(5) 0.7251(2) 0.0600(8) Uani 1 1 d .
F3 F 0.23325(18) 1.0010(5) 0.4919(2) 0.0819(11) Uani 1 1 d .
F4 F 0.26286(16) 0.6366(5) 0.4943(2) 0.0830(10) Uani 1 1 d .
F5 F 0.1319(2) 0.4987(7) 0.5541(3) 0.1172(14) Uani 1 1 d .
F6 F 0.10206(17) 0.8467(8) 0.6069(3) 0.1149(15) Uani 1 1 d .
F7 F 0.0830(2) 0.9920(8) 0.3772(3) 0.1216(16) Uani 1 1 d .
F8 F 0.01830(17) 0.6961(8) 0.3936(3) 0.1055(14) Uani 1 1 d .
F9 F 0.12614(16) 0.6742(6) 0.3200(2) 0.0794(11) Uani 1 1 d .
C1 C 0.2648(2) 0.8235(6) 0.6843(3) 0.0308(11) Uani 1 1 d .
C2 C 0.2252(2) 0.7934(7) 0.5515(3) 0.0383(12) Uani 1 1 d .
C3 C 0.1387(3) 0.7415(10) 0.5280(4) 0.0583(16) Uani 1 1 d .
C4 C 0.0913(3) 0.7466(11) 0.4054(5) 0.073(2) Uani 1 1 d .
H1W H 0.4239(10) 0.2125(18) 0.908(3) 0.058(13) Uiso 1 1 d D
H2W H 0.4472(15) 0.414(3) 0.8402(9) 0.025(9) Uiso 1 1 d D

loop_
_atom_site_aniso_label
_atom_site_aniso_U_11
_atom_site_aniso_U_22
_atom_site_aniso_U_33
_atom_site_aniso_U_23
_atom_site_aniso_U_13
_atom_site_aniso_U_12
Na1 0.0541(8) 0.0173(6) 0.0106(6) -0.0011(5) 0.0117(6) 0.0021(6)
S1 0.0439(5) 0.0150(3) 0.0100(4) 0.0008(3) 0.0084(4) -0.0021(4)
O1 0.0471(14) 0.0163(10) 0.0094(11) -0.0046(9) 0.0011(11) -0.0042(10)
O2 0.0625(16) 0.0255(11) 0.0197(12) 0.0128(10) 0.0144(12) -0.0090(12)
O3 0.0570(15) 0.0191(10) 0.0127(11) -0.0041(10) 0.0050(11) 0.0086(11)
O1W 0.0559(15) 0.0128(10) 0.0145(11) 0.0028(10) 0.0088(11) -0.0016(11)
F1 0.0608(15) 0.0883(17) 0.0387(13) 0.0311(12) 0.0146(12) -0.0230(14)
F2 0.0646(15) 0.0741(15) 0.0411(13) -0.0262(12) 0.0089(12) 0.0301(13)
F3 0.094(2) 0.106(2) 0.0418(15) 0.0278(16) 0.0013(16) -0.0280(18)
F4 0.0598(17) 0.137(2) 0.0473(14) -0.0557(15) -0.0050(14) 0.0194(17)
F5 0.100(2) 0.127(2) 0.115(3) 0.040(2) -0.009(2) -0.046(2)
F6 0.0494(17) 0.248(4) 0.0492(16) -0.040(2) 0.0141(15) 0.006(2)
F7 0.103(3) 0.162(3) 0.088(2) 0.001(3) -0.015(2) 0.029(3)
F8 0.0436(16) 0.215(4) 0.0555(18) 0.011(2) 0.0035(15) -0.028(2)
F9 0.0594(17) 0.142(3) 0.0349(14) -0.0223(16) 0.0041(14) -0.0079(18)
C1 0.041(2) 0.0294(17) 0.0245(19) -0.0001(16) 0.0120(17) 0.0063(18)
C2 0.045(2) 0.055(2) 0.0171(19) -0.0054(18) 0.0115(18) -0.004(2)
C3 0.054(3) 0.092(3) 0.033(2) -0.003(2) 0.019(2) -0.004(3)
C4 0.056(3) 0.120(4) 0.047(3) 0.010(3) 0.020(3) 0.010(3)

loop_
_atom_type_symbol
_atom_type_description
_atom_type_scat_dispersion_real
_atom_type_scat_dispersion_imag
_atom_type_scat_source
C C 0.0033 0.0016 'International Tables Vol C Tables 4.2.6.8 and 6.1.1.4'
H H 0.0000 0.0000 'International Tables Vol C Tables 4.2.6.8 and 6.1.1.4'
Na Na 0.0362 0.0249 'International Tables Vol C Tables 4.2.6.8 and 6.1.1.4'
S S 0.1246 0.1234 'International Tables Vol C Tables 4.2.6.8 and 6.1.1.4'
F F 0.0171 0.0103 'International Tables Vol C Tables 4.2.6.8 and 6.1.1.4'
O O 0.0106 0.0060 'International Tables Vol C Tables 4.2.6.8 and 6.1.1.4'

loop_
_geom_angle_atom_site_label_1
_geom_angle_atom_site_label_2
_geom_angle_atom_site_label_3
_geom_angle
_geom_angle_site_symmetry_1
_geom_angle_site_symmetry_3
O3 Na1 O2 91.94(11) 4_566 4_576
O3 Na1 O1W 92.34(10) 4_566 .
O2 Na1 O1W 175.40(11) 4_576 .
O3 Na1 O1 160.29(11) 4_566 .
O2 Na1 O1 91.23(10) 4_576 .
O1W Na1 O1 85.29(10) . .
O3 Na1 O1W 91.40(9) 4_566 3_667
O2 Na1 O1W 93.90(9) 4_576 3_667
O1W Na1 O1W 84.33(9) . 3_667
O1 Na1 O1W 107.78(10) . 3_667
O3 Na1 Na1 92.52(9) 4_566 3_667
O2 Na1 Na1 135.71(10) 4_576 3_667
O1W Na1 Na1 42.37(7) . 3_667
O1 Na1 Na1 98.72(9) . 3_667
O1W Na1 Na1 41.96(6) 3_667 3_667
O3 Na1 H2W 110.2(3) 4_566 .
O2 Na1 H2W 157.9(3) 4_576 .
O1W Na1 H2W 18.0(3) . .
O1 Na1 H2W 67.7(3) . .
O1W Na1 H2W 86.5(6) 3_667 .
Na1 Na1 H2W 47.1(5) 3_667 .
O2 S1 O1 115.22(14) . .
O2 S1 O3 114.47(16) . .
O1 S1 O3 113.11(13) . .
O2 S1 C1 105.01(16) . .
O1 S1 C1 102.17(16) . .
O3 S1 C1 105.10(16) . .
S1 O1 Na1 138.26(13) . .
S1 O2 Na1 172.60(18) . 4_575
S1 O3 Na1 146.50(14) . 4_565
Na1 O1W Na1 95.67(9) . 3_667
Na1 O1W H1W 119(2) . .
Na1 O1W H1W 114.5(13) 3_667 .
Na1 O1W H2W 99.3(12) . .
Na1 O1W H2W 95.1(18) 3_667 .
H1W O1W H2W 126(3) . .
F1 C1 F2 108.9(3) . .
F1 C1 C2 110.0(3) . .
F2 C1 C2 108.2(3) . .
F1 C1 S1 106.4(2) . .
F2 C1 S1 107.2(2) . .
C2 C1 S1 116.0(3) . .
F4 C2 F3 104.0(3) . .
F4 C2 C3 110.0(4) . .
F3 C2 C3 105.5(3) . .
F4 C2 C1 111.5(3) . .
F3 C2 C1 108.0(3) . .
C3 C2 C1 116.9(4) . .
F6 C3 F5 103.7(4) . .
F6 C3 C4 111.0(4) . .
F5 C3 C4 99.0(4) . .
F6 C3 C2 112.1(4) . .
F5 C3 C2 105.8(4) . .
C4 C3 C2 122.4(4) . .
F8 C4 F9 115.8(4) . .
F8 C4 F7 97.8(4) . .
F9 C4 F7 100.9(4) . .
F8 C4 C3 118.2(5) . .
F9 C4 C3 115.4(4) . .
F7 C4 C3 104.1(4) . .

loop_
_geom_bond_atom_site_label_1
_geom_bond_atom_site_label_2
_geom_bond_distance
_geom_bond_site_symmetry_2
Na1 O3 2.288(3) 4_566
Na1 O2 2.292(3) 4_576
Na1 O1W 2.341(3) .
Na1 O1 2.342(3) .
Na1 O1W 2.360(3) 3_667
Na1 Na1 3.485(3) 3_667
Na1 H2W 2.600(16) .
S1 O2 1.432(3) .
S1 O1 1.440(2) .
S1 O3 1.449(3) .
S1 C1 1.847(4) .
O2 Na1 2.292(3) 4_575
O3 Na1 2.288(3) 4_565
O1W Na1 2.360(3) 3_667
O1W H1W 0.817(12) .
O1W H2W 0.814(12) .
F1 C1 1.326(4) .
F2 C1 1.336(4) .
F3 C2 1.362(5) .
F4 C2 1.321(5) .
F5 C3 1.408(7) .
F6 C3 1.306(6) .
F7 C4 1.419(7) .
F8 C4 1.269(6) .
F9 C4 1.273(6) .
C1 C2 1.519(5) .
C2 C3 1.490(6) .
C3 C4 1.457(6) .

loop_
_geom_torsion_atom_site_label_1
_geom_torsion_atom_site_label_2
_geom_torsion_atom_site_label_3
_geom_torsion_atom_site_label_4
_geom_torsion
_geom_torsion_site_symmetry_1
_geom_torsion_site_symmetry_4
O2 S1 O1 Na1 -155.8(2) . .
O3 S1 O1 Na1 -21.5(3) . .
C1 S1 O1 Na1 91.0(2) . .
O3 Na1 O1 S1 -64.1(4) 4_566 .
O2 Na1 O1 S1 -163.3(2) 4_576 .
O1W Na1 O1 S1 19.7(2) . .
O1W Na1 O1 S1 102.2(2) 3_667 .
Na1 Na1 O1 S1 60.0(2) 3_667 .
O1 S1 O2 Na1 -61.0(13) . 4_575
O3 S1 O2 Na1 165.3(12) . 4_575
C1 S1 O2 Na1 50.5(13) . 4_575
O2 S1 O3 Na1 -33.1(4) . 4_565
O1 S1 O3 Na1 -167.8(3) . 4_565
C1 S1 O3 Na1 81.5(3) . 4_565
O3 Na1 O1W Na1 -91.17(10) 4_566 3_667
O2 Na1 O1W Na1 67.5(13) 4_576 3_667
O1 Na1 O1W Na1 108.43(10) . 3_667
O1W Na1 O1W Na1 0.0 3_667 3_667
O2 S1 C1 F1 178.5(2) . .
O1 S1 C1 F1 -60.9(3) . .
O3 S1 C1 F1 57.4(3) . .
O2 S1 C1 F2 -65.1(3) . .
O1 S1 C1 F2 55.5(3) . .
O3 S1 C1 F2 173.8(2) . .
O2 S1 C1 C2 55.8(3) . .
O1 S1 C1 C2 176.4(3) . .
O3 S1 C1 C2 -65.3(3) . .
F1 C1 C2 F4 -80.1(4) . .
F2 C1 C2 F4 161.0(3) . .
S1 C1 C2 F4 40.6(4) . .
F1 C1 C2 F3 166.2(3) . .
F2 C1 C2 F3 47.4(4) . .
S1 C1 C2 F3 -73.0(4) . .
F1 C1 C2 C3 47.6(5) . .
F2 C1 C2 C3 -71.3(5) . .
S1 C1 C2 C3 168.3(3) . .
F4 C2 C3 F6 162.5(4) . .
F3 C2 C3 F6 -85.9(5) . .
C1 C2 C3 F6 34.1(6) . .
F4 C2 C3 F5 50.2(4) . .
F3 C2 C3 F5 161.8(3) . .
C1 C2 C3 F5 -78.3(5) . .
F4 C2 C3 C4 -61.7(6) . .
F3 C2 C3 C4 49.9(6) . .
C1 C2 C3 C4 169.9(5) . .
F6 C3 C4 F8 -45.0(7) . .
F5 C3 C4 F8 63.5(6) . .
C2 C3 C4 F8 178.8(5) . .
F6 C3 C4 F9 171.7(5) . .
F5 C3 C4 F9 -79.8(6) . .
C2 C3 C4 F9 35.5(8) . .
F6 C3 C4 F7 62.1(6) . .
F5 C3 C4 F7 170.6(4) . .
C2 C3 C4 F7 -74.1(6) . .
